data_7016658
loop_
_publ_author_name
'Molon, Mariusz'
'Bollermann, Timo'
'Gemel, Christian'
'Schaumann, Julian'
'Fischer, Roland A.'

_publ_section_title
;
 Mixed phosphine and group-13 metal ligator complexes
 [(PR(3))(a)M(ECp*)(b)] (M = Mo, Ni; E = Ga, Al; R = C(6)H(5),
 cyclo-C(6)H(11), CH(3)).
;
_journal_issue 40
_journal_name_full 'Dalton transactions (Cambridge, England : 2003)'
_journal_page_first 10769
_journal_page_last 10774
_journal_paper_doi 10.1039/c1dt10583c
_journal_volume 40
_journal_year 2011
_chemical_formula_moiety 'C12 H36 Ga2 Mo P4, 2(C10 H15)'
_chemical_formula_sum 'C32 H66 Ga2 Mo P4'
_chemical_formula_weight 810.11
_chemical_name_systematic
;
?
;
_space_group_IT_number 19
_space_group_name_Hall 'P 2ac 2ab'
_space_group_name_H-M_alt 'P 21 21 21'
_symmetry_cell_setting orthorhombic
_symmetry_space_group_name_Hall 'P 2ac 2ab'
_symmetry_space_group_name_H-M 'P 21 21 21'
_atom_sites_solution_hydrogens geom
_atom_sites_solution_primary direct
_atom_sites_solution_secondary difmap
_audit_creation_method SHELXL-97
_cell_angle_alpha 90.00
_cell_angle_beta 90.00
_cell_angle_gamma 90.00
_cell_formula_units_Z 4
_cell_length_a 11.6503(2)
_cell_length_b 14.6989(4)
_cell_length_c 23.1578(5)
_cell_measurement_reflns_used 200
_cell_measurement_temperature 111(2)
_cell_measurement_theta_max 25.00
_cell_measurement_theta_min 3.17
_cell_volume 3965.69(15)
_computing_cell_refinement 'CrysAlis RED 171_33_34d, Oxford Diffraction'
_computing_data_collection 'CrysAlis CCD 171_33_34d, Oxford Diffraction'
_computing_data_reduction 'CrysAlis RED 171_33_34d, Oxford Diffraction'
_computing_molecular_graphics SHELXL-97
_computing_publication_material SHELXL-97
_computing_structure_refinement 'SHELXL-97 (Sheldrick, 1997)'
_computing_structure_solution 'SHELXS-97 (Sheldrick, 1990)'
_diffrn_ambient_temperature 111(2)
_diffrn_measured_fraction_theta_full 0.996
_diffrn_measured_fraction_theta_max 0.996
_diffrn_measurement_device_type 'Xcalibur, Sapphire2, large Be window'
_diffrn_measurement_method '560 images at 1.0 deg. in \w and 20 sec.'
_diffrn_radiation_monochromator graphite
_diffrn_radiation_source 'fine-focus sealed tube'
_diffrn_radiation_type MoK\a
_diffrn_radiation_wavelength 0.71073
_diffrn_reflns_av_R_equivalents 0.0308
_diffrn_reflns_av_sigmaI/netI 0.0327
_diffrn_reflns_limit_h_max 13
_diffrn_reflns_limit_h_min -13
_diffrn_reflns_limit_k_max 17
_diffrn_reflns_limit_k_min -13
_diffrn_reflns_limit_l_max 27
_diffrn_reflns_limit_l_min -27
_diffrn_reflns_number 29247
_diffrn_reflns_theta_full 25.00
_diffrn_reflns_theta_max 25.00
_diffrn_reflns_theta_min 3.17
_diffrn_standards_decay_% 0
_diffrn_standards_interval_time 120
_diffrn_standards_number 3
_exptl_absorpt_coefficient_mu 1.841
_exptl_absorpt_correction_T_max 0.690
_exptl_absorpt_correction_T_min 0.580
_exptl_absorpt_correction_type multi-scan
_exptl_absorpt_process_details abspack
_exptl_crystal_colour colourless
_exptl_crystal_density_diffrn 1.357
_exptl_crystal_density_method 'not measured'
_exptl_crystal_description prism
_exptl_crystal_F_000 1688
_exptl_crystal_size_max 0.30
_exptl_crystal_size_mid 0.28
_exptl_crystal_size_min 0.20
_refine_diff_density_max 0.783
_refine_diff_density_min -0.324
_refine_diff_density_rms 0.074
_refine_ls_abs_structure_details 'Flack H D (1983), Acta Cryst. A39, 876-881'
_refine_ls_abs_structure_Flack 0.462(11)
_refine_ls_extinction_method none
_refine_ls_goodness_of_fit_ref 0.990
_refine_ls_hydrogen_treatment constr
_refine_ls_matrix_type full
_refine_ls_number_parameters 400
_refine_ls_number_reflns 6978
_refine_ls_number_restraints 81
_refine_ls_restrained_S_all 1.014
_refine_ls_R_factor_all 0.0410
_refine_ls_R_factor_gt 0.0271
_refine_ls_shift/su_max 0.001
_refine_ls_shift/su_mean 0.000
_refine_ls_structure_factor_coef Fsqd
_refine_ls_weighting_details 'calc w=1/[\s^2^(Fo^2^)+(0.0344P)^2^+0.0000P] where P=(Fo^2^+2Fc^2^)/3'
_refine_ls_weighting_scheme calc
_refine_ls_wR_factor_gt 0.0600
_refine_ls_wR_factor_ref 0.0635
_reflns_number_gt 5668
_reflns_number_total 6978
_reflns_threshold_expression >2sigma(I)
_cod_data_source_file c1dt10583c.txt
_cod_data_source_block Mo(GaCpstar)2(PMe3)4
_cod_original_sg_symbol_Hall 'P 2ac 2ab '
_cod_original_sg_symbol_H-M 'P 21 21 21 '
_cod_database_code 7016658

loop_
_symmetry_equiv_pos_as_xyz
'x, y, z'
'-x+1/2, -y, z+1/2'
'-x, y+1/2, -z+1/2'
'x+1/2, -y+1/2, -z'

loop_
_atom_site_label
_atom_site_type_symbol
_atom_site_fract_x
_atom_site_fract_y
_atom_site_fract_z
_atom_site_U_iso_or_equiv
_atom_site_adp_type
_atom_site_occupancy
_atom_site_symmetry_multiplicity
_atom_site_calc_flag
_atom_site_refinement_flags
_atom_site_disorder_assembly
_atom_site_disorder_group
Mo1 Mo 0.19201(2) 0.50804(2) 0.140219(10) 0.01519(7) Uani 1 1 d D A .
Ga1 Ga 0.21153(3) 0.49939(3) 0.033682(13) 0.02084(9) Uani 1 1 d . . .
Ga2 Ga 0.40495(3) 0.51043(4) 0.144775(15) 0.02213(11) Uani 1 1 d . . .
P1 P -0.01616(6) 0.50696(10) 0.13914(3) 0.0183(2) Uani 1 1 d . . .
P2 P 0.20063(8) 0.51536(9) 0.24463(3) 0.0352(3) Uani 1 1 d D . .
P3 P 0.18987(12) 0.34194(6) 0.13740(5) 0.0235(2) Uani 1 1 d . . .
P4 P 0.18676(12) 0.67281(6) 0.12672(4) 0.0239(2) Uani 1 1 d . . .
C1 C 0.3219(3) 0.4917(3) -0.05184(12) 0.0243(8) Uani 1 1 d . . .
C2 C 0.2521(4) 0.4128(3) -0.05307(19) 0.0223(11) Uani 1 1 d . . .
C3 C 0.1358(5) 0.4413(3) -0.06049(19) 0.0239(11) Uani 1 1 d . . .
C4 C 0.1354(4) 0.5380(3) -0.06322(18) 0.0189(10) Uani 1 1 d . . .
C5 C 0.2502(4) 0.5688(3) -0.05807(19) 0.0247(12) Uani 1 1 d . . .
C6 C 0.4504(3) 0.4912(4) -0.05014(15) 0.0403(11) Uani 1 1 d . . .
H6A H 0.4804 0.5241 -0.0837 0.060 Uiso 1 1 calc R . .
H6B H 0.4781 0.4282 -0.0510 0.060 Uiso 1 1 calc R . .
H6C H 0.4768 0.5208 -0.0146 0.060 Uiso 1 1 calc R . .
C7 C 0.2953(6) 0.3166(2) -0.05291(18) 0.0383(11) Uani 1 1 d . . .
H7A H 0.2392 0.2773 -0.0336 0.057 Uiso 1 1 calc R . .
H7B H 0.3686 0.3137 -0.0322 0.057 Uiso 1 1 calc R . .
H7C H 0.3062 0.2959 -0.0928 0.057 Uiso 1 1 calc R . .
C8 C 0.0351(4) 0.3801(3) -0.0679(2) 0.0331(12) Uani 1 1 d . . .
H8A H 0.0333 0.3571 -0.1076 0.050 Uiso 1 1 calc R . .
H8B H -0.0356 0.4140 -0.0600 0.050 Uiso 1 1 calc R . .
H8C H 0.0412 0.3289 -0.0410 0.050 Uiso 1 1 calc R . .
C9 C 0.0314(4) 0.5956(3) -0.07491(19) 0.0325(12) Uani 1 1 d . . .
H9A H 0.0439 0.6570 -0.0596 0.049 Uiso 1 1 calc R . .
H9B H -0.0357 0.5685 -0.0561 0.049 Uiso 1 1 calc R . .
H9C H 0.0181 0.5990 -0.1166 0.049 Uiso 1 1 calc R . .
C10 C 0.2909(5) 0.6650(3) -0.06438(17) 0.0357(11) Uani 1 1 d . . .
H10A H 0.3517 0.6770 -0.0362 0.054 Uiso 1 1 calc R . .
H10B H 0.2267 0.7067 -0.0576 0.054 Uiso 1 1 calc R . .
H10C H 0.3209 0.6742 -0.1035 0.054 Uiso 1 1 calc R . .
C11 C 0.5785(3) 0.5207(4) 0.21364(16) 0.0506(15) Uani 1 1 d . . .
C12 C 0.5838(4) 0.4393(4) 0.1827(3) 0.0487(16) Uani 1 1 d . . .
C13 C 0.5906(4) 0.4591(3) 0.12300(18) 0.0219(9) Uani 1 1 d . . .
C14 C 0.5911(4) 0.5559(3) 0.11779(18) 0.0215(9) Uani 1 1 d . . .
C15 C 0.5822(4) 0.5924(3) 0.1745(2) 0.0323(11) Uani 1 1 d . . .
C16 C 0.5827(4) 0.5300(7) 0.27842(18) 0.133(4) Uani 1 1 d . . .
H16A H 0.6600 0.5484 0.2903 0.200 Uiso 1 1 calc R . .
H16B H 0.5635 0.4715 0.2963 0.200 Uiso 1 1 calc R . .
H16C H 0.5272 0.5761 0.2908 0.200 Uiso 1 1 calc R . .
C17 C 0.5908(5) 0.3453(4) 0.2091(3) 0.102(3) Uani 1 1 d . . .
H17A H 0.6662 0.3370 0.2270 0.153 Uiso 1 1 calc R . .
H17B H 0.5798 0.2994 0.1789 0.153 Uiso 1 1 calc R . .
H17C H 0.5307 0.3386 0.2384 0.153 Uiso 1 1 calc R . .
C18 C 0.6106(5) 0.3933(3) 0.0749(3) 0.0543(17) Uani 1 1 d . . .
H18A H 0.6521 0.3402 0.0897 0.081 Uiso 1 1 calc R . .
H18B H 0.6561 0.4227 0.0446 0.081 Uiso 1 1 calc R . .
H18C H 0.5367 0.3739 0.0590 0.081 Uiso 1 1 calc R . .
C19 C 0.6101(5) 0.6104(3) 0.0644(2) 0.0395(13) Uani 1 1 d . . .
H19A H 0.6044 0.5707 0.0306 0.059 Uiso 1 1 calc R . .
H19B H 0.6866 0.6380 0.0657 0.059 Uiso 1 1 calc R . .
H19C H 0.5519 0.6583 0.0619 0.059 Uiso 1 1 calc R . .
C20 C 0.5917(5) 0.6919(3) 0.1884(3) 0.0706(19) Uani 1 1 d . . .
H20A H 0.5420 0.7063 0.2213 0.106 Uiso 1 1 calc R . .
H20B H 0.5679 0.7278 0.1549 0.106 Uiso 1 1 calc R . .
H20C H 0.6714 0.7065 0.1982 0.106 Uiso 1 1 calc R . .
C21 C 0.3014(10) 0.6073(7) 0.2737(4) 0.042(3) Uani 0.498(12) 1 d PDU A 1
H21A H 0.2707 0.6675 0.2640 0.063 Uiso 0.498(12) 1 calc PR A 1
H21B H 0.3775 0.6001 0.2562 0.063 Uiso 0.498(12) 1 calc PR A 1
H21C H 0.3077 0.6015 0.3157 0.063 Uiso 0.498(12) 1 calc PR A 1
C22 C 0.0783(8) 0.5624(10) 0.2891(4) 0.057(5) Uani 0.498(12) 1 d PDU A 1
H22A H 0.0418 0.6126 0.2682 0.086 Uiso 0.498(12) 1 calc PR A 1
H22B H 0.1078 0.5846 0.3261 0.086 Uiso 0.498(12) 1 calc PR A 1
H22C H 0.0217 0.5143 0.2960 0.086 Uiso 0.498(12) 1 calc PR A 1
C23 C 0.2503(13) 0.4257(8) 0.2897(5) 0.056(4) Uani 0.498(12) 1 d PDU A 1
H23A H 0.3161 0.3958 0.2713 0.083 Uiso 0.498(12) 1 calc PR A 1
H23B H 0.1886 0.3813 0.2953 0.083 Uiso 0.498(12) 1 calc PR A 1
H23C H 0.2736 0.4505 0.3271 0.083 Uiso 0.498(12) 1 calc PR A 1
C21' C 0.2341(13) 0.6132(7) 0.2856(5) 0.053(4) Uani 0.502(12) 1 d PDU A 2
H21D H 0.3003 0.6442 0.2684 0.080 Uiso 0.502(12) 1 calc PR A 2
H21E H 0.2525 0.5954 0.3253 0.080 Uiso 0.502(12) 1 calc PR A 2
H21F H 0.1680 0.6545 0.2858 0.080 Uiso 0.502(12) 1 calc PR A 2
C22' C 0.0758(7) 0.4720(8) 0.2897(4) 0.038(3) Uani 0.502(12) 1 d PDU A 2
H22D H 0.0461 0.4157 0.2728 0.057 Uiso 0.502(12) 1 calc PR A 2
H22E H 0.0149 0.5180 0.2904 0.057 Uiso 0.502(12) 1 calc PR A 2
H22F H 0.1021 0.4602 0.3292 0.057 Uiso 0.502(12) 1 calc PR A 2
C23' C 0.3067(10) 0.4343(8) 0.2795(5) 0.035(3) Uani 0.502(12) 1 d PDU A 2
H23D H 0.2996 0.3741 0.2617 0.052 Uiso 0.502(12) 1 calc PR A 2
H23E H 0.2905 0.4297 0.3209 0.052 Uiso 0.502(12) 1 calc PR A 2
H23F H 0.3849 0.4572 0.2738 0.052 Uiso 0.502(12) 1 calc PR A 2
C24 C 0.1427(5) 0.2681(3) 0.1981(2) 0.0493(15) Uani 1 1 d . A .
H24A H 0.0687 0.2897 0.2128 0.074 Uiso 1 1 calc R . .
H24B H 0.1999 0.2702 0.2291 0.074 Uiso 1 1 calc R . .
H24C H 0.1345 0.2053 0.1844 0.074 Uiso 1 1 calc R . .
C25 C 0.3247(5) 0.2816(3) 0.1211(3) 0.0642(18) Uani 1 1 d . A .
H25A H 0.3853 0.3030 0.1471 0.096 Uiso 1 1 calc R . .
H25B H 0.3471 0.2936 0.0810 0.096 Uiso 1 1 calc R . .
H25C H 0.3135 0.2161 0.1265 0.096 Uiso 1 1 calc R . .
C26 C 0.1024(4) 0.2862(3) 0.0818(2) 0.0357(12) Uani 1 1 d . A .
H26A H 0.1298 0.3043 0.0434 0.054 Uiso 1 1 calc R . .
H26B H 0.0220 0.3044 0.0863 0.054 Uiso 1 1 calc R . .
H26C H 0.1087 0.2200 0.0859 0.054 Uiso 1 1 calc R . .
C27 C 0.3194(5) 0.7329(3) 0.1067(2) 0.0535(15) Uani 1 1 d . A .
H27A H 0.3015 0.7964 0.0975 0.080 Uiso 1 1 calc R . .
H27B H 0.3537 0.7035 0.0728 0.080 Uiso 1 1 calc R . .
H27C H 0.3736 0.7307 0.1390 0.080 Uiso 1 1 calc R . .
C28 C 0.1386(5) 0.7552(3) 0.1822(2) 0.0495(15) Uani 1 1 d . A .
H28A H 0.1908 0.7530 0.2154 0.074 Uiso 1 1 calc R . .
H28B H 0.0608 0.7395 0.1949 0.074 Uiso 1 1 calc R . .
H28C H 0.1387 0.8167 0.1658 0.074 Uiso 1 1 calc R . .
C29 C 0.0977(4) 0.7184(3) 0.06753(19) 0.0313(11) Uani 1 1 d . A .
H29A H 0.0177 0.7000 0.0733 0.047 Uiso 1 1 calc R . .
H29B H 0.1254 0.6944 0.0306 0.047 Uiso 1 1 calc R . .
H29C H 0.1028 0.7849 0.0673 0.047 Uiso 1 1 calc R . .
C30 C -0.0990(5) 0.4159(3) 0.1755(2) 0.0403(13) Uani 1 1 d . . .
H30A H -0.0762 0.4125 0.2161 0.060 Uiso 1 1 calc R . .
H30B H -0.0835 0.3576 0.1566 0.060 Uiso 1 1 calc R . .
H30C H -0.1812 0.4296 0.1729 0.060 Uiso 1 1 calc R . .
C31 C -0.0988(5) 0.6014(3) 0.1700(2) 0.0358(12) Uani 1 1 d . . .
H31A H -0.0775 0.6582 0.1506 0.054 Uiso 1 1 calc R . .
H31B H -0.0820 0.6064 0.2114 0.054 Uiso 1 1 calc R . .
H31C H -0.1809 0.5900 0.1646 0.054 Uiso 1 1 calc R . .
C32 C -0.0894(2) 0.5010(3) 0.06883(13) 0.0320(8) Uani 1 1 d . . .
H32A H -0.1724 0.4956 0.0749 0.048 Uiso 1 1 calc R . .
H32B H -0.0617 0.4479 0.0474 0.048 Uiso 1 1 calc R . .
H32C H -0.0732 0.5564 0.0467 0.048 Uiso 1 1 calc R . .

loop_
_atom_site_aniso_label
_atom_site_aniso_U_11
_atom_site_aniso_U_22
_atom_site_aniso_U_33
_atom_site_aniso_U_23
_atom_site_aniso_U_13
_atom_site_aniso_U_12
Mo1 0.00971(12) 0.02427(16) 0.01158(12) 0.00017(16) 0.00002(10) 0.00043(19)
Ga1 0.02080(17) 0.0292(2) 0.01253(16) -0.00089(19) 0.00108(14) -0.0015(3)
Ga2 0.01071(17) 0.0327(3) 0.02296(19) 0.0008(3) -0.00033(14) -0.0003(2)
P1 0.0112(4) 0.0264(6) 0.0175(4) 0.0010(7) 0.0006(3) 0.0003(5)
P2 0.0210(4) 0.0721(8) 0.0126(4) -0.0025(5) 0.0002(4) 0.0038(8)
P3 0.0153(6) 0.0256(5) 0.0296(5) 0.0037(4) -0.0014(6) 0.0008(5)
P4 0.0182(6) 0.0256(5) 0.0279(6) -0.0012(4) -0.0001(5) -0.0010(5)
C1 0.0211(17) 0.038(2) 0.0142(15) -0.0051(19) 0.0034(12) -0.001(2)
C2 0.020(3) 0.031(3) 0.016(2) -0.0036(18) -0.0005(18) -0.0021(18)
C3 0.031(3) 0.030(3) 0.011(2) -0.0051(19) 0.0009(19) -0.005(2)
C4 0.017(2) 0.031(3) 0.009(2) 0.0032(17) -0.0013(17) 0.0025(18)
C5 0.038(3) 0.026(2) 0.010(2) 0.0019(17) -0.0013(19) -0.0074(19)
C6 0.0242(18) 0.070(3) 0.0268(19) -0.008(3) 0.0013(14) -0.002(3)
C7 0.045(3) 0.035(2) 0.035(2) -0.0192(18) -0.004(3) 0.011(3)
C8 0.026(3) 0.045(3) 0.029(3) -0.007(2) -0.010(2) -0.006(2)
C9 0.033(3) 0.044(3) 0.020(3) 0.004(2) -0.003(2) 0.006(2)
C10 0.043(3) 0.039(2) 0.025(2) 0.0085(18) 0.004(2) -0.009(3)
C11 0.0138(19) 0.117(5) 0.020(2) 0.007(3) -0.0021(17) -0.010(3)
C12 0.016(3) 0.061(4) 0.070(4) 0.045(3) -0.007(3) -0.005(3)
C13 0.010(2) 0.020(2) 0.036(2) -0.0006(17) -0.0008(19) 0.0004(16)
C14 0.012(2) 0.024(2) 0.029(2) 0.0019(18) -0.0010(19) 0.0010(18)
C15 0.009(2) 0.054(3) 0.035(3) -0.015(2) 0.000(2) -0.003(2)
C16 0.033(3) 0.347(13) 0.019(2) 0.023(5) -0.005(2) -0.036(6)
C17 0.027(3) 0.100(5) 0.178(7) 0.120(5) 0.001(4) 0.002(3)
C18 0.012(3) 0.036(3) 0.115(5) -0.035(3) -0.004(3) 0.002(2)
C19 0.037(4) 0.043(3) 0.038(3) 0.017(2) 0.004(2) -0.007(2)
C20 0.028(3) 0.074(4) 0.110(5) -0.065(4) 0.002(3) -0.008(3)
C21 0.029(7) 0.085(8) 0.012(5) -0.018(4) -0.006(5) 0.015(7)
C22 0.025(6) 0.133(14) 0.014(5) -0.023(6) 0.008(4) -0.012(7)
C23 0.068(11) 0.080(9) 0.019(6) 0.016(6) -0.008(7) -0.015(8)
C21' 0.078(12) 0.064(7) 0.016(5) -0.017(5) -0.008(7) 0.014(7)
C22' 0.030(5) 0.066(9) 0.018(4) -0.004(4) 0.004(4) -0.006(5)
C23' 0.036(7) 0.054(6) 0.014(5) 0.018(4) -0.002(5) -0.019(6)
C24 0.075(4) 0.033(3) 0.040(3) 0.018(2) -0.007(3) 0.000(2)
C25 0.033(4) 0.030(3) 0.130(5) -0.026(3) 0.004(3) 0.006(2)
C26 0.031(3) 0.034(3) 0.043(3) 0.005(2) 0.001(2) -0.014(2)
C27 0.017(3) 0.044(3) 0.099(4) 0.029(3) -0.002(3) -0.008(2)
C28 0.075(4) 0.035(3) 0.039(3) -0.014(2) -0.010(3) 0.000(2)
C29 0.034(3) 0.027(2) 0.032(3) 0.0014(19) -0.002(2) 0.008(2)
C30 0.023(3) 0.045(3) 0.053(3) 0.003(2) 0.013(3) 0.001(2)
C31 0.021(3) 0.045(3) 0.042(3) -0.011(2) 0.012(2) 0.005(2)
C32 0.0137(16) 0.055(3) 0.0277(18) -0.004(3) -0.0024(13) 0.001(3)

loop_
_atom_type_symbol
_atom_type_description
_atom_type_scat_dispersion_real
_atom_type_scat_dispersion_imag
_atom_type_scat_source
C C 0.0033 0.0016 'International Tables Vol C Tables 4.2.6.8 and 6.1.1.4'
H H 0.0000 0.0000 'International Tables Vol C Tables 4.2.6.8 and 6.1.1.4'
P P 0.1023 0.0942 'International Tables Vol C Tables 4.2.6.8 and 6.1.1.4'
Ga Ga 0.2307 1.6083 'International Tables Vol C Tables 4.2.6.8 and 6.1.1.4'
Mo Mo -1.6832 0.6857 'International Tables Vol C Tables 4.2.6.8 and 6.1.1.4'

loop_
_geom_angle_atom_site_label_1
_geom_angle_atom_site_label_2
_geom_angle_atom_site_label_3
_geom_angle
P2 Mo1 P1 92.98(3)
P2 Mo1 P3 94.10(4)
P1 Mo1 P3 89.02(5)
P2 Mo1 P4 94.86(4)
P1 Mo1 P4 88.86(5)
P3 Mo1 P4 170.89(3)
P2 Mo1 Ga1 172.35(3)
P1 Mo1 Ga1 94.65(2)
P3 Mo1 Ga1 85.59(3)
P4 Mo1 Ga1 85.75(3)
P2 Mo1 Ga2 85.15(3)
P1 Mo1 Ga2 178.10(2)
P3 Mo1 Ga2 91.46(4)
P4 Mo1 Ga2 90.94(4)
Ga1 Mo1 Ga2 87.214(14)
C1 Ga1 C5 34.56(14)
C1 Ga1 C2 34.37(13)
C5 Ga1 C2 56.83(13)
C1 Ga1 C4 56.44(13)
C5 Ga1 C4 33.73(13)
C2 Ga1 C4 55.92(14)
C1 Ga1 Mo1 152.31(7)
C5 Ga1 Mo1 151.16(11)
C2 Ga1 Mo1 150.32(11)
C4 Ga1 Mo1 148.84(10)
C1 Ga1 C3 56.32(15)
C5 Ga1 C3 55.93(17)
C2 Ga1 C3 33.66(14)
C4 Ga1 C3 33.19(12)
Mo1 Ga1 C3 148.39(11)
C13 Ga2 C14 35.38(11)
C13 Ga2 Mo1 155.16(11)
C14 Ga2 Mo1 155.95(10)
C13 Ga2 C15 56.63(14)
C14 Ga2 C15 34.03(13)
Mo1 Ga2 C15 147.97(11)
C13 Ga2 C12 33.86(16)
C14 Ga2 C12 56.10(15)
Mo1 Ga2 C12 147.61(11)
C15 Ga2 C12 53.95(15)
C31 P1 C32 97.9(2)
C31 P1 C30 95.51(17)
C32 P1 C30 97.2(2)
C31 P1 Mo1 121.04(18)
C32 P1 Mo1 118.24(10)
C30 P1 Mo1 121.42(18)
C21' P2 C23 102.6(6)
C21' P2 C22 64.9(5)
C23 P2 C22 101.4(5)
C21' P2 C23' 98.0(5)
C23 P2 C23' 22.0(5)
C22 P2 C23' 119.3(5)
C21' P2 C22' 98.4(5)
C23 P2 C22' 71.2(5)
C22 P2 C22' 41.0(4)
C23' P2 C22' 93.1(4)
C21' P2 C21 25.9(5)
C23 P2 C21 96.8(5)
C22 P2 C21 90.7(4)
C23' P2 C21 83.9(5)
C22' P2 C21 120.9(4)
C21' P2 Mo1 125.5(4)
C23 P2 Mo1 124.5(5)
C22 P2 Mo1 121.9(3)
C23' P2 Mo1 115.1(4)
C22' P2 Mo1 120.1(3)
C21 P2 Mo1 114.1(3)
C26 P3 C25 96.6(2)
C26 P3 C24 96.1(2)
C25 P3 C24 97.2(3)
C26 P3 Mo1 118.08(16)
C25 P3 Mo1 118.55(17)
C24 P3 Mo1 124.52(16)
C27 P4 C29 96.3(2)
C27 P4 C28 96.7(3)
C29 P4 C28 96.2(2)
C27 P4 Mo1 119.15(18)
C29 P4 Mo1 117.98(15)
C28 P4 Mo1 124.53(17)
C5 C1 C2 108.3(3)
C5 C1 C6 126.6(4)
C2 C1 C6 124.8(4)
C5 C1 Ga1 74.1(2)
C2 C1 Ga1 75.2(2)
C6 C1 Ga1 121.5(2)
C1 C2 C3 107.9(4)
C1 C2 C7 125.4(4)
C3 C2 C7 126.4(4)
C1 C2 Ga1 70.5(2)
C3 C2 Ga1 76.2(3)
C7 C2 Ga1 123.9(3)
C4 C3 C2 107.5(5)
C4 C3 C8 126.6(5)
C2 C3 C8 125.8(4)
C4 C3 Ga1 72.5(3)
C2 C3 Ga1 70.2(3)
C8 C3 Ga1 125.8(3)
C5 C4 C3 108.2(5)
C5 C4 C9 126.5(4)
C3 C4 C9 125.0(5)
C5 C4 Ga1 70.1(3)
C3 C4 Ga1 74.3(3)
C9 C4 Ga1 125.5(3)
C1 C5 C4 108.0(4)
C1 C5 C10 125.4(4)
C4 C5 C10 126.3(4)
C1 C5 Ga1 71.4(2)
C4 C5 Ga1 76.2(3)
C10 C5 Ga1 123.2(3)
C1 C6 H6A 109.5
C1 C6 H6B 109.5
H6A C6 H6B 109.5
C1 C6 H6C 109.5
H6A C6 H6C 109.5
H6B C6 H6C 109.5
C2 C7 H7A 109.5
C2 C7 H7B 109.5
H7A C7 H7B 109.5
C2 C7 H7C 109.5
H7A C7 H7C 109.5
H7B C7 H7C 109.5
C3 C8 H8A 109.5
C3 C8 H8B 109.5
H8A C8 H8B 109.5
C3 C8 H8C 109.5
H8A C8 H8C 109.5
H8B C8 H8C 109.5
C4 C9 H9A 109.5
C4 C9 H9B 109.5
H9A C9 H9B 109.5
C4 C9 H9C 109.5
H9A C9 H9C 109.5
H9B C9 H9C 109.5
C5 C10 H10A 109.5
C5 C10 H10B 109.5
H10A C10 H10B 109.5
C5 C10 H10C 109.5
H10A C10 H10C 109.5
H10B C10 H10C 109.5
C15 C11 C12 108.3(3)
C15 C11 C16 125.3(6)
C12 C11 C16 126.0(6)
C11 C12 C13 109.1(4)
C11 C12 C17 125.3(5)
C13 C12 C17 125.4(6)
C11 C12 Ga2 77.5(3)
C13 C12 Ga2 67.4(3)
C17 C12 Ga2 124.8(4)
C12 C13 C14 106.7(4)
C12 C13 C18 127.2(4)
C14 C13 C18 125.6(4)
C12 C13 Ga2 78.7(3)
C14 C13 Ga2 72.6(3)
C18 C13 Ga2 120.8(3)
C15 C14 C13 107.3(4)
C15 C14 C19 125.0(4)
C13 C14 C19 127.4(4)
C15 C14 Ga2 78.2(3)
C13 C14 Ga2 72.0(3)
C19 C14 Ga2 120.7(3)
C11 C15 C14 108.5(4)
C11 C15 C20 126.9(5)
C14 C15 C20 124.1(4)
C11 C15 Ga2 77.7(3)
C14 C15 Ga2 67.8(3)
C20 C15 Ga2 126.3(3)
C11 C16 H16A 109.5
C11 C16 H16B 109.5
H16A C16 H16B 109.5
C11 C16 H16C 109.5
H16A C16 H16C 109.5
H16B C16 H16C 109.5
C12 C17 H17A 109.5
C12 C17 H17B 109.5
H17A C17 H17B 109.5
C12 C17 H17C 109.5
H17A C17 H17C 109.5
H17B C17 H17C 109.5
C13 C18 H18A 109.5
C13 C18 H18B 109.5
H18A C18 H18B 109.5
C13 C18 H18C 109.5
H18A C18 H18C 109.5
H18B C18 H18C 109.5
C14 C19 H19A 109.5
C14 C19 H19B 109.5
H19A C19 H19B 109.5
C14 C19 H19C 109.5
H19A C19 H19C 109.5
H19B C19 H19C 109.5
C15 C20 H20A 109.5
C15 C20 H20B 109.5
H20A C20 H20B 109.5
C15 C20 H20C 109.5
H20A C20 H20C 109.5
H20B C20 H20C 109.5
P2 C21 H21A 109.5
P2 C21 H21B 109.5
P2 C21 H21C 109.5
P2 C22 H22A 109.5
P2 C22 H22B 109.5
H22A C22 H22B 109.5
P2 C22 H22C 109.5
H22A C22 H22C 109.5
H22B C22 H22C 109.5
P2 C23 H23A 109.5
P2 C23 H23B 109.5
H23A C23 H23B 109.5
P2 C23 H23C 109.5
H23A C23 H23C 109.5
H23B C23 H23C 109.5
P2 C21' H21D 109.5
P2 C21' H21E 109.5
H21D C21' H21E 109.5
P2 C21' H21F 109.5
H21D C21' H21F 109.5
H21E C21' H21F 109.5
P2 C22' H22D 109.5
P2 C22' H22E 109.5
H22D C22' H22E 109.5
P2 C22' H22F 109.5
H22D C22' H22F 109.5
H22E C22' H22F 109.5
P2 C23' H23D 109.5
P2 C23' H23E 109.5
H23D C23' H23E 109.5
P2 C23' H23F 109.5
H23D C23' H23F 109.5
H23E C23' H23F 109.5
P3 C24 H24A 109.5
P3 C24 H24B 109.5
H24A C24 H24B 109.5
P3 C24 H24C 109.5
H24A C24 H24C 109.5
H24B C24 H24C 109.5
P3 C25 H25A 109.5
P3 C25 H25B 109.5
H25A C25 H25B 109.5
P3 C25 H25C 109.5
H25A C25 H25C 109.5
H25B C25 H25C 109.5
P3 C26 H26A 109.5
P3 C26 H26B 109.5
H26A C26 H26B 109.5
P3 C26 H26C 109.5
H26A C26 H26C 109.5
H26B C26 H26C 109.5
P4 C27 H27A 109.5
P4 C27 H27B 109.5
H27A C27 H27B 109.5
P4 C27 H27C 109.5
H27A C27 H27C 109.5
H27B C27 H27C 109.5
P4 C28 H28A 109.5
P4 C28 H28B 109.5
H28A C28 H28B 109.5
P4 C28 H28C 109.5
H28A C28 H28C 109.5
H28B C28 H28C 109.5
P4 C29 H29A 109.5
P4 C29 H29B 109.5
H29A C29 H29B 109.5
P4 C29 H29C 109.5
H29A C29 H29C 109.5
H29B C29 H29C 109.5
P1 C30 H30A 109.5
P1 C30 H30B 109.5
H30A C30 H30B 109.5
P1 C30 H30C 109.5
H30A C30 H30C 109.5
H30B C30 H30C 109.5
P1 C31 H31A 109.5
P1 C31 H31B 109.5
H31A C31 H31B 109.5
P1 C31 H31C 109.5
H31A C31 H31C 109.5
H31B C31 H31C 109.5
P1 C32 H32A 109.5
P1 C32 H32B 109.5
H32A C32 H32B 109.5
P1 C32 H32C 109.5
H32A C32 H32C 109.5
H32B C32 H32C 109.5

loop_
_geom_bond_atom_site_label_1
_geom_bond_atom_site_label_2
_geom_bond_distance
Mo1 P2 2.4225(8)
Mo1 P1 2.4255(8)
Mo1 P3 2.4426(10)
Mo1 P4 2.4427(10)
Mo1 Ga1 2.4809(4)
Mo1 Ga2 2.4833(4)
Ga1 C1 2.364(3)
Ga1 C5 2.400(4)
Ga1 C2 2.425(4)
Ga1 C4 2.479(4)
Ga1 C3 2.503(5)
Ga2 C13 2.346(4)
Ga2 C14 2.353(4)
Ga2 C15 2.488(5)
Ga2 C12 2.492(5)
P1 C31 1.834(4)
P1 C32 1.840(3)
P1 C30 1.852(5)
P2 C21' 1.766(8)
P2 C23 1.778(9)
P2 C22 1.889(8)
P2 C23' 1.897(9)
P2 C22' 1.900(7)
P2 C21 1.913(9)
P3 C26 1.836(5)
P3 C25 1.843(5)
P3 C24 1.859(5)
P4 C27 1.839(5)
P4 C29 1.845(4)
P4 C28 1.853(5)
C1 C5 1.415(6)
C1 C2 1.416(5)
C1 C6 1.497(4)
C2 C3 1.429(6)
C2 C7 1.501(6)
C3 C4 1.423(5)
C3 C8 1.488(6)
C4 C5 1.417(6)
C4 C9 1.504(6)
C5 C10 1.499(6)
C6 H6A 0.9800
C6 H6B 0.9800
C6 H6C 0.9800
C7 H7A 0.9800
C7 H7B 0.9800
C7 H7C 0.9800
C8 H8A 0.9800
C8 H8B 0.9800
C8 H8C 0.9800
C9 H9A 0.9800
C9 H9B 0.9800
C9 H9C 0.9800
C10 H10A 0.9800
C10 H10B 0.9800
C10 H10C 0.9800
C11 C15 1.391(7)
C11 C12 1.396(7)
C11 C16 1.507(5)
C12 C13 1.415(6)
C12 C17 1.512(6)
C13 C14 1.428(4)
C13 C18 1.493(6)
C14 C15 1.423(6)
C14 C19 1.489(6)
C15 C20 1.501(6)
C16 H16A 0.9800
C16 H16B 0.9800
C16 H16C 0.9800
C17 H17A 0.9800
C17 H17B 0.9800
C17 H17C 0.9800
C18 H18A 0.9800
C18 H18B 0.9800
C18 H18C 0.9800
C19 H19A 0.9800
C19 H19B 0.9800
C19 H19C 0.9800
C20 H20A 0.9800
C20 H20B 0.9800
C20 H20C 0.9800
C21 H21A 0.9800
C21 H21B 0.9800
C21 H21C 0.9800
C22 H22A 0.9800
C22 H22B 0.9800
C22 H22C 0.9800
C23 H23A 0.9800
C23 H23B 0.9800
C23 H23C 0.9800
C21' H21D 0.9800
C21' H21E 0.9800
C21' H21F 0.9800
C22' H22D 0.9800
C22' H22E 0.9800
C22' H22F 0.9800
C23' H23D 0.9800
C23' H23E 0.9800
C23' H23F 0.9800
C24 H24A 0.9800
C24 H24B 0.9800
C24 H24C 0.9800
C25 H25A 0.9800
C25 H25B 0.9800
C25 H25C 0.9800
C26 H26A 0.9800
C26 H26B 0.9800
C26 H26C 0.9800
C27 H27A 0.9800
C27 H27B 0.9800
C27 H27C 0.9800
C28 H28A 0.9800
C28 H28B 0.9800
C28 H28C 0.9800
C29 H29A 0.9800
C29 H29B 0.9800
C29 H29C 0.9800
C30 H30A 0.9800
C30 H30B 0.9800
C30 H30C 0.9800
C31 H31A 0.9800
C31 H31B 0.9800
C31 H31C 0.9800
C32 H32A 0.9800
C32 H32B 0.9800
C32 H32C 0.9800
